data_1533593
loop_
_publ_author_name
'Tenailleau, C.'
'Suard, E.'
'Rodriguez-Carvajal, J.'
'Gibaud, A.'
'Lacorre, P.'

_publ_section_title
;
 Effect of doping and temperature on the crystal structure of (V1-x Mox)2
 O3 above and below the metal/insulator transition
;
_journal_name_full 'Journal of Solid State Chemistry'
_journal_page_first 431
_journal_page_last 440
_journal_volume 174
_journal_year 2003
_chemical_formula_sum 'Mo0.1 O3 V1.9'
_chemical_name_systematic '(V0.95 Mo0.05)2 O3'
_space_group_IT_number 167
_symmetry_space_group_name_Hall '-R 3 2"c'
_symmetry_space_group_name_H-M 'R -3 c :H'
_cell_angle_alpha 90
_cell_angle_beta 90
_cell_angle_gamma 120
_cell_formula_units_Z 6
_cell_length_a 4.9323
_cell_length_b 4.9323
_cell_length_c 14.1207
_cell_volume 297.499
_citation_journal_id_ASTM JSSCBI
_cod_data_source_file Tenailleau_JSSCBI_2003_155.cif
_cod_data_source_block Mo0.1O3V1.9
_cod_original_cell_volume 297.4992
_cod_database_code 1533593

loop_
_symmetry_equiv_pos_as_xyz
x,y,z
-y,x-y,z
-x+y,-x,z
y,x,-z+1/2
-x,-x+y,-z+1/2
x-y,-y,-z+1/2
-x,-y,-z
y,-x+y,-z
x-y,x,-z
-y,-x,z-1/2
x,x-y,z-1/2
-x+y,y,z-1/2
x+2/3,y+1/3,z+1/3
-y+2/3,x-y+1/3,z+1/3
-x+y+2/3,-x+1/3,z+1/3
y+2/3,x+1/3,-z+5/6
-x+2/3,-x+y+1/3,-z+5/6
x-y+2/3,-y+1/3,-z+5/6
-x+2/3,-y+1/3,-z+1/3
y+2/3,-x+y+1/3,-z+1/3
x-y+2/3,x+1/3,-z+1/3
-y+2/3,-x+1/3,z-1/6
x+2/3,x-y+1/3,z-1/6
-x+y+2/3,y+1/3,z-1/6
x+1/3,y+2/3,z+2/3
-y+1/3,x-y+2/3,z+2/3
-x+y+1/3,-x+2/3,z+2/3
y+1/3,x+2/3,-z+7/6
-x+1/3,-x+y+2/3,-z+7/6
x-y+1/3,-y+2/3,-z+7/6
-x+1/3,-y+2/3,-z+2/3
y+1/3,-x+y+2/3,-z+2/3
x-y+1/3,x+2/3,-z+2/3
-y+1/3,-x+2/3,z+1/6
x+1/3,x-y+2/3,z+1/6
-x+y+1/3,y+2/3,z+1/6

loop_
_atom_site_label
_atom_site_type_symbol
_atom_site_fract_x
_atom_site_fract_y
_atom_site_fract_z
_atom_site_occupancy
_atom_site_U_iso_or_equiv
O1 O-2 0.3143 0 0.25 1 0.0
Mo1 Mo+3 0 0 0.3444 0.05 0.0
V1 V+3 0 0 0.3444 0.95 0.0
